data_1517435
loop_
_publ_author_name
'Peng, Xie-Xue'
'Deng, Yun-Jing'
'Yang, Xiu-Long'
'Zhang, Lin'
'Yu, Wei'
'Han, Bing'

_publ_section_title
;
 Iminoxyl Radical-Promoted Dichotomous Cyclizations: Efficient
 Oxyoximation and Aminooximation of Alkenes.
;
_journal_issue 17
_journal_name_full 'Organic letters'
_journal_page_first 4650
_journal_paper_doi 10.1021/ol502258n
_journal_volume 16
_journal_year 2014
_chemical_formula_moiety 'C18 H24 N2 O2'
_chemical_formula_sum 'C18 H24 N2 O2'
_chemical_formula_weight 300.39
_chemical_name_systematic
;
 ?
;
_space_group_crystal_system monoclinic
_space_group_IT_number 14
_space_group_name_Hall '-P 2ybc'
_space_group_name_H-M_alt 'P 1 21/c 1'
_symmetry_space_group_name_Hall '-P 2ybc'
_symmetry_space_group_name_H-M 'P 1 21/c 1'
_atom_sites_solution_hydrogens mixed
_atom_sites_solution_primary direct
_audit_creation_date 2014-05-07
_audit_creation_method
;
Olex2 1.2
(compiled 2014.03.20 svn.r2914 for OlexSys, GUI svn.r4816)
;
_cell_angle_alpha 90
_cell_angle_beta 109.428(2)
_cell_angle_gamma 90
_cell_formula_units_Z 4
_cell_length_a 13.2223(3)
_cell_length_b 8.06237(16)
_cell_length_c 16.5867(4)
_cell_measurement_reflns_used 3346
_cell_measurement_temperature 293(2)
_cell_measurement_theta_max 70.3570
_cell_measurement_theta_min 3.7270
_cell_volume 1667.51(7)
_computing_cell_refinement
;
CrysAlisPro, Agilent Technologies,
Version 1.171.36.28 (release 01-02-2013 CrysAlis171 .NET)
(compiled Feb  1 2013,16:14:44)
;
_computing_data_collection
;
CrysAlisPro, Agilent Technologies,
Version 1.171.36.28 (release 01-02-2013 CrysAlis171 .NET)
(compiled Feb  1 2013,16:14:44)
;
_computing_data_reduction
;
CrysAlisPro, Agilent Technologies,
Version 1.171.36.28 (release 01-02-2013 CrysAlis171 .NET)
(compiled Feb  1 2013,16:14:44)
;
_computing_molecular_graphics 'Olex2 (Dolomanov et al., 2009)'
_computing_publication_material 'Olex2 (Dolomanov et al., 2009)'
_computing_structure_refinement 'ShelXL (Sheldrick, 2008)'
_computing_structure_solution 'ShelXS (Sheldrick, 2008)'
_diffrn_ambient_temperature 293(2)
_diffrn_detector_area_resol_mean 16.0733
_diffrn_measured_fraction_theta_full 0.986
_diffrn_measured_fraction_theta_max 0.970
_diffrn_measurement_device_type 'SuperNova, Dual, Cu at zero, Eos'
_diffrn_measurement_method '\w scans'
_diffrn_orient_matrix_UB_11 -0.0364849000
_diffrn_orient_matrix_UB_12 0.1140467000
_diffrn_orient_matrix_UB_13 -0.0789830000
_diffrn_orient_matrix_UB_21 0.1032391000
_diffrn_orient_matrix_UB_22 0.1030846000
_diffrn_orient_matrix_UB_23 0.0367202000
_diffrn_orient_matrix_UB_31 0.0571745000
_diffrn_orient_matrix_UB_32 -0.1134365000
_diffrn_orient_matrix_UB_33 -0.0460045000
_diffrn_radiation_monochromator mirror
_diffrn_radiation_type CuK\a
_diffrn_radiation_wavelength 1.54184
_diffrn_reflns_av_R_equivalents 0.0277
_diffrn_reflns_av_unetI/netI 0.0286
_diffrn_reflns_Laue_measured_fraction_full 0.986
_diffrn_reflns_Laue_measured_fraction_max 0.970
_diffrn_reflns_limit_h_max 16
_diffrn_reflns_limit_h_min -16
_diffrn_reflns_limit_k_max 9
_diffrn_reflns_limit_k_min -9
_diffrn_reflns_limit_l_max 12
_diffrn_reflns_limit_l_min -20
_diffrn_reflns_number 5996
_diffrn_reflns_point_group_measured_fraction_full 0.986
_diffrn_reflns_point_group_measured_fraction_max 0.970
_diffrn_reflns_theta_full 67.684
_diffrn_reflns_theta_max 70.509
_diffrn_reflns_theta_min 5.589
_diffrn_source 'SuperNova (Cu) X-ray Source'
_exptl_absorpt_coefficient_mu 0.621
_exptl_absorpt_correction_T_max 1.00000
_exptl_absorpt_correction_T_min 0.53806
_exptl_absorpt_correction_type multi-scan
_exptl_absorpt_process_details
;
CrysAlisPro, Agilent Technologies,
Version 1.171.36.28 (release 01-02-2013 CrysAlis171 .NET)
(compiled Feb  1 2013,16:14:44)
Empirical absorption correction using spherical harmonics,
 implemented in SCALE3 ABSPACK scaling algorithm.
;
_exptl_crystal_colour 'clear light yellow'
_exptl_crystal_density_diffrn 1.197
_exptl_crystal_description block
_exptl_crystal_F_000 648
_exptl_crystal_size_max 0.38
_exptl_crystal_size_mid 0.34
_exptl_crystal_size_min 0.2
_refine_diff_density_max 0.275
_refine_diff_density_min -0.188
_refine_diff_density_rms 0.040
_refine_ls_extinction_method none
_refine_ls_goodness_of_fit_ref 1.034
_refine_ls_hydrogen_treatment mixed
_refine_ls_matrix_type full
_refine_ls_number_parameters 205
_refine_ls_number_reflns 3102
_refine_ls_number_restraints 0
_refine_ls_restrained_S_all 1.034
_refine_ls_R_factor_all 0.0575
_refine_ls_R_factor_gt 0.0534
_refine_ls_shift/su_max 0.000
_refine_ls_shift/su_mean 0.000
_refine_ls_structure_factor_coef Fsqd
_refine_ls_weighting_details
;
 w=1/[\s^2^(Fo^2^)+(0.0970P)^2^+0.1982P]
 where P=(Fo^2^+2Fc^2^)/3
;
_refine_ls_weighting_scheme calc
_refine_ls_wR_factor_gt 0.1469
_refine_ls_wR_factor_ref 0.1528
_reflns_Friedel_coverage 0.000
_reflns_number_gt 2765
_reflns_number_total 3102
_reflns_threshold_expression 'I > 2\s(I)'
_cod_data_source_file ol502258n_si_005.cif
_cod_data_source_block pengxx0506_1
_cod_depositor_comments 'Adding full bibliography for 1517435--1517439.cif.'
_cod_original_cell_volume 1667.52(6)
_cod_database_code 1517435
_shelxl_version_number 2013-2
_shelx_space_group_comment
;
The symmetry employed for this shelxl refinement is uniquely defined
by the following loop, which should always be used as a source of
symmetry information in preference to the above space-group names.
They are only intended as comments.
;
_reflns_odcompleteness_completeness 98.85
_reflns_odcompleteness_iscentric 1
_reflns_odcompleteness_theta 66.97
_olex2_refinement_description
;
1. Fixed Uiso
 At 1.2 times of:
  All C(H) groups, All C(H,H) groups
 At 1.5 times of:
  All C(H,H,H) groups
2.a Ternary CH refined with riding coordinates:
 C5(H5), C9(H9)
2.b Secondary CH2 refined with riding coordinates:
 C2(H2A,H2B), C3(H3A,H3B), C4(H4A,H4B), C6(H6A,H6B), C8(H8A,H8B)
2.c Aromatic/amide H refined with riding coordinates:
 C12(H12), C13(H13), C14(H14), C15(H15), C16(H16)
2.d Idealised Me refined as rotating group:
 C17(H17A,H17B,H17C), C18(H18A,H18B,H18C)
;

loop_
_space_group_symop_operation_xyz
'x, y, z'
'-x, y+1/2, -z+1/2'
'-x, -y, -z'
'x, -y-1/2, z-1/2'

loop_
_atom_site_label
_atom_site_type_symbol
_atom_site_fract_x
_atom_site_fract_y
_atom_site_fract_z
_atom_site_U_iso_or_equiv
_atom_site_adp_type
_atom_site_occupancy
_atom_site_site_symmetry_order
_atom_site_calc_flag
_atom_site_refinement_flags_posn
O1 O 0.30439(8) 0.81010(14) 0.28330(7) 0.0511(3) Uani 1 1 d .
O2 O -0.00414(8) 0.60843(15) 0.08305(7) 0.0563(3) Uani 1 1 d .
H2 H -0.0412(17) 0.595(3) 0.0298(16) 0.079(7) Uiso 1 1 d .
N1 N 0.26146(8) 0.65111(14) 0.29403(7) 0.0371(3) Uani 1 1 d .
N2 N 0.08194(9) 0.50173(16) 0.08656(7) 0.0452(3) Uani 1 1 d .
C1 C 0.24545(11) 0.65958(18) 0.37813(8) 0.0406(3) Uani 1 1 d .
C2 C 0.35110(13) 0.6238(3) 0.45134(10) 0.0596(5) Uani 1 1 d .
H2A H 0.3377 0.5553 0.4948 0.072 Uiso 1 1 calc R
H2B H 0.4013 0.5666 0.4297 0.072 Uiso 1 1 calc R
C3 C 0.39589(18) 0.7915(4) 0.48835(13) 0.0904(8) Uani 1 1 d .
H3A H 0.4402 0.7816 0.5479 0.109 Uiso 1 1 calc R
H3B H 0.4380 0.8406 0.4565 0.109 Uiso 1 1 calc R
C4 C 0.2961(2) 0.8930(3) 0.47882(15) 0.0880(7) Uani 1 1 d .
H4A H 0.3119 1.0108 0.4829 0.106 Uiso 1 1 calc R
H4B H 0.2646 0.8632 0.5220 0.106 Uiso 1 1 calc R
C5 C 0.22190(14) 0.8468(2) 0.38943(11) 0.0555(4) Uani 1 1 d .
H5 H 0.1464 0.8644 0.3835 0.067 Uiso 1 1 calc R
C6 C 0.25027(16) 0.9312(2) 0.31828(13) 0.0634(5) Uani 1 1 d .
H6A H 0.1859 0.9702 0.2744 0.076 Uiso 1 1 calc R
H6B H 0.2968 1.0255 0.3405 0.076 Uiso 1 1 calc R
C7 C 0.15367(11) 0.53449(19) 0.36749(9) 0.0454(4) Uani 1 1 d .
C8 C 0.08001(11) 0.5710(2) 0.27608(9) 0.0490(4) Uani 1 1 d .
H8A H 0.0286 0.6569 0.2760 0.059 Uiso 1 1 calc R
H8B H 0.0412 0.4720 0.2499 0.059 Uiso 1 1 calc R
C9 C 0.15479(10) 0.62926(17) 0.22759(8) 0.0376(3) Uani 1 1 d .
H9 H 0.1298 0.7376 0.2019 0.045 Uiso 1 1 calc R
C10 C 0.15900(10) 0.51192(17) 0.15762(8) 0.0372(3) Uani 1 1 d .
C11 C 0.24957(10) 0.39764(19) 0.16440(8) 0.0394(3) Uani 1 1 d .
C12 C 0.22934(13) 0.2305(2) 0.14562(10) 0.0522(4) Uani 1 1 d .
H12 H 0.1598 0.1900 0.1316 0.063 Uiso 1 1 calc R
C13 C 0.31230(18) 0.1239(2) 0.14766(12) 0.0690(5) Uani 1 1 d .
H13 H 0.2987 0.0116 0.1364 0.083 Uiso 1 1 calc R
C14 C 0.41545(16) 0.1847(3) 0.16651(12) 0.0763(6) Uani 1 1 d .
H14 H 0.4709 0.1135 0.1667 0.092 Uiso 1 1 calc R
C15 C 0.43617(13) 0.3495(3) 0.18493(12) 0.0704(6) Uani 1 1 d .
H15 H 0.5056 0.3898 0.1976 0.084 Uiso 1 1 calc R
C16 C 0.35425(11) 0.4561(2) 0.18472(10) 0.0516(4) Uani 1 1 d .
H16 H 0.3691 0.5674 0.1982 0.062 Uiso 1 1 calc R
C17 C 0.09540(15) 0.5563(3) 0.43280(12) 0.0662(5) Uani 1 1 d .
H17A H 0.0646 0.6653 0.4272 0.099 Uiso 1 1 calc GR
H17B H 0.1455 0.5425 0.4895 0.099 Uiso 1 1 calc GR
H17C H 0.0396 0.4748 0.4226 0.099 Uiso 1 1 calc GR
C18 C 0.19558(16) 0.3566(2) 0.37268(14) 0.0648(5) Uani 1 1 d .
H18A H 0.1362 0.2809 0.3557 0.097 Uiso 1 1 calc GR
H18B H 0.2399 0.3327 0.4303 0.097 Uiso 1 1 calc GR
H18C H 0.2370 0.3444 0.3352 0.097 Uiso 1 1 calc GR

loop_
_atom_site_aniso_label
_atom_site_aniso_U_11
_atom_site_aniso_U_22
_atom_site_aniso_U_33
_atom_site_aniso_U_23
_atom_site_aniso_U_13
_atom_site_aniso_U_12
O1 0.0499(6) 0.0490(6) 0.0597(6) -0.0035(5) 0.0252(5) -0.0121(5)
O2 0.0371(5) 0.0782(8) 0.0462(6) -0.0100(5) 0.0043(4) 0.0214(5)
N1 0.0319(6) 0.0422(6) 0.0384(6) -0.0033(4) 0.0131(4) -0.0028(4)
N2 0.0319(6) 0.0608(8) 0.0403(6) -0.0044(5) 0.0084(5) 0.0111(5)
C1 0.0379(7) 0.0482(8) 0.0375(7) -0.0032(5) 0.0150(5) 0.0015(6)
C2 0.0476(9) 0.0843(13) 0.0413(8) 0.0007(7) 0.0072(6) 0.0041(8)
C3 0.0764(14) 0.118(2) 0.0584(12) -0.0225(12) -0.0025(10) -0.0249(13)
C4 0.1119(18) 0.0847(15) 0.0663(13) -0.0347(11) 0.0281(12) -0.0144(14)
C5 0.0602(9) 0.0530(9) 0.0581(9) -0.0147(7) 0.0261(8) 0.0017(7)
C6 0.0720(11) 0.0442(9) 0.0775(12) -0.0078(8) 0.0294(9) -0.0047(8)
C7 0.0422(7) 0.0535(8) 0.0462(8) -0.0010(6) 0.0221(6) -0.0020(6)
C8 0.0340(7) 0.0685(10) 0.0478(8) -0.0086(7) 0.0178(6) -0.0036(6)
C9 0.0305(6) 0.0426(7) 0.0391(7) -0.0008(5) 0.0110(5) 0.0036(5)
C10 0.0306(6) 0.0452(7) 0.0356(6) -0.0003(5) 0.0109(5) 0.0013(5)
C11 0.0344(7) 0.0540(8) 0.0295(6) 0.0010(5) 0.0100(5) 0.0074(5)
C12 0.0562(9) 0.0543(9) 0.0470(8) -0.0009(6) 0.0183(7) 0.0079(7)
C13 0.0923(14) 0.0617(11) 0.0534(10) 0.0005(8) 0.0250(9) 0.0293(10)
C14 0.0647(12) 0.1084(17) 0.0537(10) 0.0005(10) 0.0169(8) 0.0486(12)
C15 0.0371(8) 0.1142(17) 0.0584(10) -0.0092(10) 0.0140(7) 0.0205(9)
C16 0.0354(7) 0.0743(10) 0.0451(8) -0.0060(7) 0.0136(6) 0.0052(7)
C17 0.0628(10) 0.0912(14) 0.0567(10) 0.0026(9) 0.0362(9) -0.0025(9)
C18 0.0720(11) 0.0502(9) 0.0819(12) 0.0080(8) 0.0386(10) -0.0021(8)

loop_
_atom_type_symbol
_atom_type_description
_atom_type_scat_dispersion_real
_atom_type_scat_dispersion_imag
_atom_type_scat_source
C C 0.0181 0.0091 'International Tables Vol C Tables 4.2.6.8 and 6.1.1.4'
H H 0.0000 0.0000 'International Tables Vol C Tables 4.2.6.8 and 6.1.1.4'
N N 0.0311 0.0180 'International Tables Vol C Tables 4.2.6.8 and 6.1.1.4'
O O 0.0492 0.0322 'International Tables Vol C Tables 4.2.6.8 and 6.1.1.4'

loop_
_geom_angle_atom_site_label_1
_geom_angle_atom_site_label_2
_geom_angle_atom_site_label_3
_geom_angle
N1 O1 C6 106.56(10)
N2 O2 H2 98.2(14)
O1 N1 C1 105.17(9)
O1 N1 C9 109.33(10)
C1 N1 C9 107.87(10)
C10 N2 O2 112.52(11)
N1 C1 C2 110.93(11)
N1 C1 C5 104.71(11)
N1 C1 C7 102.45(10)
C2 C1 C5 104.48(13)
C7 C1 C2 116.09(13)
C7 C1 C5 117.65(12)
C1 C2 H2A 110.5
C1 C2 H2B 110.5
H2A C2 H2B 108.7
C3 C2 C1 106.30(16)
C3 C2 H2A 110.5
C3 C2 H2B 110.5
C2 C3 H3A 111.1
C2 C3 H3B 111.1
H3A C3 H3B 109.1
C4 C3 C2 103.26(16)
C4 C3 H3A 111.1
C4 C3 H3B 111.1
C3 C4 H4A 111.2
C3 C4 H4B 111.2
C3 C4 C5 103.00(15)
H4A C4 H4B 109.1
C5 C4 H4A 111.2
C5 C4 H4B 111.2
C1 C5 H5 111.4
C4 C5 C1 105.23(15)
C4 C5 H5 111.4
C6 C5 C1 103.27(12)
C6 C5 C4 113.66(17)
C6 C5 H5 111.4
O1 C6 C5 107.10(14)
O1 C6 H6A 110.3
O1 C6 H6B 110.3
C5 C6 H6A 110.3
C5 C6 H6B 110.3
H6A C6 H6B 108.5
C8 C7 C1 101.79(12)
C8 C7 C17 111.91(12)
C17 C7 C1 113.89(13)
C18 C7 C1 110.50(12)
C18 C7 C8 109.55(14)
C18 C7 C17 109.00(14)
C7 C8 H8A 110.6
C7 C8 H8B 110.6
C7 C8 C9 105.54(10)
H8A C8 H8B 108.8
C9 C8 H8A 110.6
C9 C8 H8B 110.6
N1 C9 C8 105.37(10)
N1 C9 H9 108.5
N1 C9 C10 112.06(10)
C8 C9 H9 108.5
C10 C9 C8 113.81(12)
C10 C9 H9 108.5
N2 C10 C9 121.73(11)
N2 C10 C11 113.89(11)
C11 C10 C9 124.37(11)
C12 C11 C10 119.65(12)
C12 C11 C16 118.96(14)
C16 C11 C10 121.30(14)
C11 C12 H12 119.8
C13 C12 C11 120.31(17)
C13 C12 H12 119.8
C12 C13 H13 120.0
C14 C13 C12 119.93(19)
C14 C13 H13 120.0
C13 C14 H14 119.9
C15 C14 C13 120.18(16)
C15 C14 H14 119.9
C14 C15 H15 119.9
C14 C15 C16 120.27(18)
C16 C15 H15 119.9
C11 C16 H16 119.8
C15 C16 C11 120.33(18)
C15 C16 H16 119.8
C7 C17 H17A 109.5
C7 C17 H17B 109.5
C7 C17 H17C 109.5
H17A C17 H17B 109.5
H17A C17 H17C 109.5
H17B C17 H17C 109.5
C7 C18 H18A 109.5
C7 C18 H18B 109.5
C7 C18 H18C 109.5
H18A C18 H18B 109.5
H18A C18 H18C 109.5
H18B C18 H18C 109.5

loop_
_geom_bond_atom_site_label_1
_geom_bond_atom_site_label_2
_geom_bond_distance
O1 N1 1.4368(15)
O1 C6 1.442(2)
O2 H2 0.86(2)
O2 N2 1.4124(14)
N1 C1 1.4806(16)
N1 C9 1.4836(15)
N2 C10 1.2788(17)
C1 C2 1.543(2)
C1 C5 1.565(2)
C1 C7 1.542(2)
C2 H2A 0.9700
C2 H2B 0.9700
C2 C3 1.521(3)
C3 H3A 0.9700
C3 H3B 0.9700
C3 C4 1.516(3)
C4 H4A 0.9700
C4 H4B 0.9700
C4 C5 1.527(3)
C5 H5 0.9800
C5 C6 1.514(3)
C6 H6A 0.9700
C6 H6B 0.9700
C7 C8 1.534(2)
C7 C17 1.5340(19)
C7 C18 1.530(2)
C8 H8A 0.9700
C8 H8B 0.9700
C8 C9 1.5408(18)
C9 H9 0.9800
C9 C10 1.5126(18)
C10 C11 1.4853(17)
C11 C12 1.389(2)
C11 C16 1.3934(19)
C12 H12 0.9300
C12 C13 1.385(2)
C13 H13 0.9300
C13 C14 1.384(3)
C14 H14 0.9300
C14 C15 1.371(3)
C15 H15 0.9300
C15 C16 1.382(2)
C16 H16 0.9300
C17 H17A 0.9600
C17 H17B 0.9600
C17 H17C 0.9600
C18 H18A 0.9600
C18 H18B 0.9600
C18 H18C 0.9600

loop_
_geom_torsion_atom_site_label_1
_geom_torsion_atom_site_label_2
_geom_torsion_atom_site_label_3
_geom_torsion_atom_site_label_4
_geom_torsion
O1 N1 C1 C2 -82.30(14)
O1 N1 C1 C5 29.87(13)
O1 N1 C1 C7 153.18(10)
O1 N1 C9 C8 -131.04(11)
O1 N1 C9 C10 104.69(12)
O2 N2 C10 C9 -0.76(19)
O2 N2 C10 C11 178.32(11)
N1 O1 C6 C5 30.15(17)
N1 C1 C2 C3 100.44(16)
N1 C1 C5 C4 -131.01(15)
N1 C1 C5 C6 -11.57(16)
N1 C1 C7 C8 -40.76(13)
N1 C1 C7 C17 -161.39(13)
N1 C1 C7 C18 75.53(14)
N1 C9 C10 N2 -165.74(12)
N1 C9 C10 C11 15.28(18)
N2 C10 C11 C12 -50.59(17)
N2 C10 C11 C16 125.82(14)
C1 N1 C9 C8 -17.18(14)
C1 N1 C9 C10 -141.45(11)
C1 C2 C3 C4 33.8(2)
C1 C5 C6 O1 -10.68(18)
C1 C7 C8 C9 30.64(15)
C2 C1 C5 C4 -14.31(18)
C2 C1 C5 C6 105.13(15)
C2 C1 C7 C8 -161.79(12)
C2 C1 C7 C17 77.58(17)
C2 C1 C7 C18 -45.49(17)
C2 C3 C4 C5 -42.5(2)
C3 C4 C5 C1 35.2(2)
C3 C4 C5 C6 -77.1(2)
C4 C5 C6 O1 102.78(18)
C5 C1 C2 C3 -11.86(18)
C5 C1 C7 C8 73.39(15)
C5 C1 C7 C17 -47.24(18)
C5 C1 C7 C18 -170.31(13)
C6 O1 N1 C1 -37.82(14)
C6 O1 N1 C9 77.77(14)
C7 C1 C2 C3 -143.17(15)
C7 C1 C5 C4 116.09(17)
C7 C1 C5 C6 -124.47(14)
C7 C8 C9 N1 -9.27(15)
C7 C8 C9 C10 113.89(13)
C8 C9 C10 N2 74.83(17)
C8 C9 C10 C11 -104.15(15)
C9 N1 C1 C2 161.10(13)
C9 N1 C1 C5 -86.74(13)
C9 N1 C1 C7 36.58(13)
C9 C10 C11 C12 128.46(14)
C9 C10 C11 C16 -55.13(18)
C10 C11 C12 C13 176.89(13)
C10 C11 C16 C15 -175.53(14)
C11 C12 C13 C14 -1.5(3)
C12 C11 C16 C15 0.9(2)
C12 C13 C14 C15 1.4(3)
C13 C14 C15 C16 -0.1(3)
C14 C15 C16 C11 -1.1(3)
C16 C11 C12 C13 0.4(2)
C17 C7 C8 C9 152.64(14)
C18 C7 C8 C9 -86.35(15)
